data_1573894
loop_
_publ_author_name
'Yu, Yongjiang'
'Chen, Wang'
'Hu, Rongrong'
'Tang, Ben Zhong'

_publ_section_title
;
 The base-free multicomponent polymerization of elemental sulfur,
 difluoromethylene phosphobetaine and amines toward electron-deficient
 aromatic polythioureas
;
_journal_issue 13
_journal_name_full 'Polymer Chemistry'
_journal_page_first 1509
_journal_page_last 1518
_journal_paper_doi 10.1039/D4PY01387E
_journal_volume 16
_journal_year 2025
_chemical_formula_moiety 'C15 H10 F6 N2 S'
_chemical_formula_sum 'C15 H10 F6 N2 S'
_chemical_formula_weight 364.31
_space_group_crystal_system monoclinic
_space_group_IT_number 14
_space_group_name_Hall '-P 2ybc'
_space_group_name_H-M_alt 'P 1 21/c 1'
_atom_sites_solution_hydrogens geom
_atom_sites_solution_primary dual
_audit_creation_date 2024-09-20
_audit_creation_method
;
Olex2 1.5
(compiled 2024.02.16 svn.r378c4104 for OlexSys, GUI svn.r6928)
;
_audit_update_record
;
2024-12-03 deposited with the CCDC.	2025-02-04 downloaded from the CCDC.
;
_cell_angle_alpha 90
_cell_angle_beta 102.715(2)
_cell_angle_gamma 90
_cell_formula_units_Z 4
_cell_length_a 14.2700(3)
_cell_length_b 7.5957(2)
_cell_length_c 14.4949(3)
_cell_measurement_reflns_used 5159
_cell_measurement_temperature 302.36(10)
_cell_measurement_theta_max 73.2650
_cell_measurement_theta_min 6.2850
_cell_volume 1532.58(6)
_computing_cell_refinement 'CrysAlisPro 1.171.39.28b (Rigaku OD, 2015)'
_computing_data_collection 'CrysAlisPro 1.171.39.28b (Rigaku OD, 2015)'
_computing_data_reduction 'CrysAlisPro 1.171.39.28b (Rigaku OD, 2015)'
_computing_molecular_graphics 'Olex2 1.5 (Dolomanov et al., 2009)'
_computing_publication_material 'Olex2 1.5 (Dolomanov et al., 2009)'
_computing_structure_refinement 'SHELXL 2018/3 (Sheldrick, 2015)'
_computing_structure_solution 'SHELXT 2018/2 (Sheldrick, 2018)'
_diffrn_ambient_environment air
_diffrn_ambient_temperature 302.36(10)
_diffrn_detector 'CCD plate'
_diffrn_measured_fraction_theta_full 0.991
_diffrn_measured_fraction_theta_max 0.961
_diffrn_measurement_details
;
List of Runs (angles in degrees, time in seconds):

  # Type    Start    End  Width  t~exp~   \w     \q     \k     \f   Frames
#--------------------------------------------------------------------------
  1  \w     18.00  43.00   0.50    0.50    --    5.00   8.00 -82.00   50
  2  \w    -57.00 -32.00   0.50    0.50    --    5.00  -8.00 105.00   50
  3  \w    -98.00 -60.00   0.50    0.50    --  -98.80   8.00 -82.00   76
  4  \w    -45.00  13.00   0.50    0.50    --    0.00 -37.00-120.00  116
  5  \w    -46.00   9.00   0.50    0.50    --    0.00 -57.00-150.00  110
  6  \w    -79.00 -53.00   0.50    0.50    --    0.00 -37.00-120.00   52
  7  \w     17.00  42.00   0.50    0.50    --    5.00  72.00  60.00   50
  8  \w    -46.00  14.00   0.50    0.50    --    5.00 -72.00 -30.00  120
  9  \w   -113.00  -9.00   0.50    0.50    --  -98.80  57.00  30.00  208
 10  \w   -130.00-104.00   0.50    0.50    --  -98.80 -19.00 -60.00   52
 11  \w   -109.00 -68.00   0.50    0.50    --  -98.80  19.00 120.00   82
 12  \w    -64.00 -23.00   0.50    0.50    --  -98.80  57.00 -60.00   82
 13  \w   -106.00 -81.00   0.50    0.50    --  -98.80  57.00 -60.00   50
 14  \w   -110.00 -25.00   0.50    0.50    --  -98.80  72.00  60.00  170
 15  \w   -188.00-111.00   0.50    0.50    --  -98.80 -19.00-120.00  154
 16  \w    -58.00  -9.00   0.50    0.50    --  -98.80  19.00 120.00   98
 17  \w   -104.00 -12.00   0.50    0.50    --  -98.80  19.00  30.00  184
 18  \w   -109.00 -83.00   0.50    0.50    --  -98.80  72.00   0.00   52
 19  \w    -98.00 -22.00   0.50    0.50    --  -98.80  72.00 120.00  152
;
_diffrn_measurement_device 'four-circle diffractometer'
_diffrn_measurement_device_type 'XtaLAB AFC12 (RCD3): Kappa single'
_diffrn_measurement_method '\w scans'
_diffrn_orient_matrix_type 'CrysAlisPro convention (1999,Acta A55,543-557)'
_diffrn_orient_matrix_UB_11 -0.0163944000
_diffrn_orient_matrix_UB_12 0.0219031000
_diffrn_orient_matrix_UB_13 0.1009160000
_diffrn_orient_matrix_UB_21 0.1093783000
_diffrn_orient_matrix_UB_22 0.0088903000
_diffrn_orient_matrix_UB_23 0.0390052000
_diffrn_orient_matrix_UB_31 -0.0029695000
_diffrn_orient_matrix_UB_32 0.2015183000
_diffrn_orient_matrix_UB_33 -0.0127171000
_diffrn_radiation_monochromator graphite
_diffrn_radiation_probe x-ray
_diffrn_radiation_type 'Cu K\a'
_diffrn_radiation_wavelength 1.54184
_diffrn_reflns_av_R_equivalents 0.0203
_diffrn_reflns_av_unetI/netI 0.0193
_diffrn_reflns_Laue_measured_fraction_full 0.991
_diffrn_reflns_Laue_measured_fraction_max 0.961
_diffrn_reflns_limit_h_max 17
_diffrn_reflns_limit_h_min -17
_diffrn_reflns_limit_k_max 8
_diffrn_reflns_limit_k_min -5
_diffrn_reflns_limit_l_max 17
_diffrn_reflns_limit_l_min -17
_diffrn_reflns_number 9056
_diffrn_reflns_point_group_measured_fraction_full 0.991
_diffrn_reflns_point_group_measured_fraction_max 0.961
_diffrn_reflns_theta_full 67.684
_diffrn_reflns_theta_max 73.583
_diffrn_reflns_theta_min 3.175
_diffrn_source 'fine-focus sealed X-ray tube'
_diffrn_source_type 'Enhance (Cu) X-ray Source'
_exptl_absorpt_coefficient_mu 2.521
_exptl_absorpt_correction_T_max 1.00000
_exptl_absorpt_correction_T_min 0.78535
_exptl_absorpt_correction_type multi-scan
_exptl_absorpt_process_details
;
CrysAlisPro 1.171.39.28b (Rigaku Oxford Diffraction, 2015)
Empirical absorption correction using spherical harmonics,
 implemented in SCALE3 ABSPACK scaling algorithm.
;
_exptl_crystal_colour colourless
_exptl_crystal_colour_primary colourless
_exptl_crystal_density_diffrn 1.579
_exptl_crystal_description cube
_exptl_crystal_F_000 736
_exptl_crystal_size_max 0.12
_exptl_crystal_size_mid 0.11
_exptl_crystal_size_min 0.1
_refine_diff_density_max 0.612
_refine_diff_density_min -0.579
_refine_diff_density_rms 0.073
_refine_ls_extinction_method none
_refine_ls_goodness_of_fit_ref 1.089
_refine_ls_hydrogen_treatment constr
_refine_ls_matrix_type full
_refine_ls_number_parameters 219
_refine_ls_number_reflns 2973
_refine_ls_number_restraints 0
_refine_ls_restrained_S_all 1.089
_refine_ls_R_factor_all 0.0638
_refine_ls_R_factor_gt 0.0602
_refine_ls_shift/su_max 0.001
_refine_ls_shift/su_mean 0.000
_refine_ls_structure_factor_coef Fsqd
_refine_ls_weighting_details 'w=1/[\s^2^(Fo^2^)+(0.0944P)^2^+0.9685P] where P=(Fo^2^+2Fc^2^)/3'
_refine_ls_weighting_scheme calc
_refine_ls_wR_factor_gt 0.1760
_refine_ls_wR_factor_ref 0.1795
_reflns_Friedel_coverage 0.000
_reflns_number_gt 2675
_reflns_number_total 2973
_reflns_threshold_expression 'I > 2\s(I)'
_cod_data_source_file d4py01387e2.cif
_cod_data_source_block 1_1
_cod_depositor_comments 'Adding full bibliography for 1573892--1573897.cif.'
_cod_database_code 1573894
_shelx_shelxl_version_number 2018/3
_shelx_space_group_comment
;
The symmetry employed for this shelxl refinement is uniquely defined
by the following loop, which should always be used as a source of
symmetry information in preference to the above space-group names.
They are only intended as comments.
;
_shelx_estimated_absorpt_t_max 0.787
_shelx_estimated_absorpt_t_min 0.752
_olex2_refinement_description
;
1. Fixed Uiso
 At 1.2 times of:
  All C(H) groups, All N(H) groups
2.a Aromatic/amide H refined with riding coordinates:
 N1(H1), N2(H2), C3(H3), C4(H4), C6(H6), C7(H7), C10(H10), C11(H11), C13(H13),
 C14(H14)
;
_olex2_submission_special_instructions 'No special instructions were received'
_oxdiff_exptl_absorpt_empirical_details
;
Empirical correction (ABSPACK) includes:
- Absorption correction using spherical harmonics
- Frame scaling
;
_oxdiff_exptl_absorpt_empirical_full_max 1.262
_oxdiff_exptl_absorpt_empirical_full_min 0.757

loop_
_space_group_symop_operation_xyz
'x, y, z'
'-x, y+1/2, -z+1/2'
'-x, -y, -z'
'x, -y-1/2, z-1/2'

loop_
_atom_site_label
_atom_site_type_symbol
_atom_site_fract_x
_atom_site_fract_y
_atom_site_fract_z
_atom_site_U_iso_or_equiv
_atom_site_adp_type
_atom_site_occupancy
_atom_site_site_symmetry_order
_atom_site_calc_flag
_atom_site_refinement_flags_posn
_atom_site_refinement_flags_adp
_atom_site_refinement_flags_occupancy
_atom_site_disorder_assembly
_atom_site_disorder_group
S1 S 0.42044(5) 0.35266(9) 0.61652(4) 0.0528(3) Uani 1 1 d . . . . .
F1 F 0.92243(16) 0.2944(5) 0.54049(19) 0.1242(11) Uani 1 1 d . . . . .
F2 F 0.8427(2) 0.1648(4) 0.4210(2) 0.1306(12) Uani 1 1 d . . . . .
F3 F 0.8196(2) 0.4308(4) 0.4396(2) 0.1218(10) Uani 1 1 d . . . . .
F4 F 0.0170(3) 0.3933(7) 0.8008(4) 0.234(3) Uani 1 1 d . . . . .
F5 F 0.0807(2) 0.3371(6) 0.9363(3) 0.1750(19) Uani 1 1 d . . . . .
F6 F 0.0131(2) 0.1477(4) 0.8504(3) 0.1648(17) Uani 1 1 d . . . . .
N1 N 0.54742(17) 0.0997(3) 0.68340(17) 0.0596(6) Uani 1 1 d . . . . .
H1 H 0.561458 0.008251 0.718710 0.071 Uiso 1 1 calc R U . . .
N2 N 0.41479(16) 0.0997(3) 0.74350(16) 0.0582(6) Uani 1 1 d . . . . .
H2 H 0.441024 0.006887 0.771993 0.070 Uiso 1 1 calc R U . . .
C1 C 0.8364(2) 0.2812(5) 0.4861(2) 0.0725(9) Uani 1 1 d . . . . .
C2 C 0.7603(2) 0.2364(4) 0.5384(2) 0.0581(7) Uani 1 1 d . . . . .
C3 C 0.6666(2) 0.2161(4) 0.4888(2) 0.0623(7) Uani 1 1 d . . . . .
H3 H 0.651768 0.231366 0.423551 0.075 Uiso 1 1 calc R U . . .
C4 C 0.5945(2) 0.1734(4) 0.5348(2) 0.0599(7) Uani 1 1 d . . . . .
H4 H 0.531620 0.158714 0.500924 0.072 Uiso 1 1 calc R U . . .
C5 C 0.6172(2) 0.1526(3) 0.63249(19) 0.0530(7) Uani 1 1 d . . . . .
C6 C 0.7104(2) 0.1723(5) 0.6813(2) 0.0659(8) Uani 1 1 d . . . . .
H6 H 0.725674 0.156445 0.746493 0.079 Uiso 1 1 calc R U . . .
C7 C 0.7817(2) 0.2151(5) 0.6350(2) 0.0705(9) Uani 1 1 d . . . . .
H7 H 0.844517 0.229804 0.669131 0.085 Uiso 1 1 calc R U . . .
C8 C 0.46183(18) 0.1756(4) 0.68306(17) 0.0489(6) Uani 1 1 d . . . . .
C9 C 0.32724(19) 0.1536(4) 0.76616(18) 0.0518(6) Uani 1 1 d . . . . .
C10 C 0.2441(2) 0.1837(5) 0.6987(2) 0.0681(8) Uani 1 1 d . . . . .
H10 H 0.244605 0.175277 0.634801 0.082 Uiso 1 1 calc R U . . .
C11 C 0.1604(2) 0.2265(5) 0.7262(2) 0.0723(9) Uani 1 1 d . . . . .
H11 H 0.104582 0.247444 0.680690 0.087 Uiso 1 1 calc R U . . .
C12 C 0.1590(2) 0.2383(4) 0.8210(2) 0.0617(7) Uani 1 1 d . . . . .
C13 C 0.2421(2) 0.2068(5) 0.8879(2) 0.0655(8) Uani 1 1 d . . . . .
H13 H 0.241705 0.214565 0.951864 0.079 Uiso 1 1 calc R U . . .
C14 C 0.3256(2) 0.1641(4) 0.86074(19) 0.0600(7) Uani 1 1 d . . . . .
H14 H 0.381261 0.142275 0.906353 0.072 Uiso 1 1 calc R U . . .
C15 C 0.0683(2) 0.2813(6) 0.8513(3) 0.0789(10) Uani 1 1 d . . . . .

loop_
_atom_site_aniso_label
_atom_site_aniso_U_11
_atom_site_aniso_U_22
_atom_site_aniso_U_33
_atom_site_aniso_U_23
_atom_site_aniso_U_13
_atom_site_aniso_U_12
S1 0.0560(4) 0.0570(5) 0.0446(4) 0.0027(3) 0.0092(3) 0.0021(3)
F1 0.0648(13) 0.204(3) 0.1090(19) 0.0156(19) 0.0309(13) -0.0236(16)
F2 0.141(2) 0.134(2) 0.151(2) -0.0538(19) 0.105(2) -0.0339(17)
F3 0.122(2) 0.118(2) 0.149(2) 0.0528(18) 0.0812(18) 0.0164(16)
F4 0.154(3) 0.305(6) 0.290(5) 0.185(5) 0.149(4) 0.152(4)
F5 0.095(2) 0.271(5) 0.177(3) -0.105(3) 0.069(2) -0.007(2)
F6 0.110(2) 0.138(3) 0.284(5) -0.050(3) 0.126(3) -0.0405(18)
N1 0.0587(13) 0.0644(14) 0.0604(13) 0.0169(11) 0.0237(10) 0.0113(11)
N2 0.0564(13) 0.0644(14) 0.0576(13) 0.0149(11) 0.0209(10) 0.0080(11)
C1 0.070(2) 0.083(2) 0.072(2) 0.0013(17) 0.0302(16) 0.0006(16)
C2 0.0578(15) 0.0610(17) 0.0597(15) 0.0011(13) 0.0220(12) 0.0036(13)
C3 0.0660(17) 0.0754(19) 0.0481(14) 0.0020(13) 0.0182(12) -0.0005(14)
C4 0.0578(15) 0.0719(19) 0.0508(14) -0.0008(13) 0.0134(12) -0.0031(13)
C5 0.0554(15) 0.0535(15) 0.0532(14) 0.0048(11) 0.0190(11) 0.0062(11)
C6 0.0588(16) 0.091(2) 0.0480(14) 0.0083(14) 0.0124(12) 0.0091(15)
C7 0.0526(16) 0.097(2) 0.0615(17) -0.0007(16) 0.0127(13) 0.0049(15)
C8 0.0521(14) 0.0554(15) 0.0393(12) -0.0038(10) 0.0106(10) -0.0021(11)
C9 0.0519(14) 0.0560(16) 0.0496(14) 0.0027(11) 0.0156(11) -0.0032(11)
C10 0.0581(17) 0.099(2) 0.0464(14) 0.0015(15) 0.0092(12) -0.0054(15)
C11 0.0483(15) 0.102(3) 0.0632(17) 0.0107(17) 0.0041(13) -0.0033(15)
C12 0.0529(15) 0.0638(18) 0.0711(18) 0.0039(14) 0.0197(13) -0.0027(12)
C13 0.0618(17) 0.087(2) 0.0507(15) -0.0005(14) 0.0181(13) -0.0023(15)
C14 0.0535(15) 0.079(2) 0.0462(14) 0.0057(13) 0.0088(11) 0.0001(13)
C15 0.0590(18) 0.091(3) 0.091(2) 0.005(2) 0.0275(17) 0.0045(17)

loop_
_atom_type_symbol
_atom_type_description
_atom_type_scat_dispersion_real
_atom_type_scat_dispersion_imag
_atom_type_scat_source
C C 0.0181 0.0091 'International Tables Vol C Tables 4.2.6.8 and 6.1.1.4'
H H 0.0000 0.0000 'International Tables Vol C Tables 4.2.6.8 and 6.1.1.4'
F F 0.0727 0.0534 'International Tables Vol C Tables 4.2.6.8 and 6.1.1.4'
N N 0.0311 0.0180 'International Tables Vol C Tables 4.2.6.8 and 6.1.1.4'
S S 0.3331 0.5567 'International Tables Vol C Tables 4.2.6.8 and 6.1.1.4'

loop_
_geom_angle_atom_site_label_1
_geom_angle_atom_site_label_2
_geom_angle_atom_site_label_3
_geom_angle
_geom_angle_site_symmetry_1
_geom_angle_site_symmetry_3
_geom_angle_publ_flag
C5 N1 H1 116.0 . . ?
C8 N1 H1 116.0 . . ?
C8 N1 C5 127.9(2) . . ?
C8 N2 H2 115.9 . . ?
C8 N2 C9 128.2(2) . . ?
C9 N2 H2 115.9 . . ?
F1 C1 F2 106.4(3) . . ?
F1 C1 F3 106.5(3) . . ?
F1 C1 C2 113.7(3) . . ?
F2 C1 F3 104.4(3) . . ?
F2 C1 C2 112.5(3) . . ?
F3 C1 C2 112.7(3) . . ?
C3 C2 C1 119.4(3) . . ?
C7 C2 C1 121.4(3) . . ?
C7 C2 C3 119.3(3) . . ?
C2 C3 H3 119.5 . . ?
C2 C3 C4 120.9(3) . . ?
C4 C3 H3 119.5 . . ?
C3 C4 H4 120.5 . . ?
C3 C4 C5 119.1(3) . . ?
C5 C4 H4 120.5 . . ?
C4 C5 N1 121.8(3) . . ?
C6 C5 N1 118.3(2) . . ?
C6 C5 C4 119.7(3) . . ?
C5 C6 H6 119.6 . . ?
C5 C6 C7 120.8(3) . . ?
C7 C6 H6 119.6 . . ?
C2 C7 H7 119.9 . . ?
C6 C7 C2 120.1(3) . . ?
C6 C7 H7 119.9 . . ?
N1 C8 S1 123.1(2) . . ?
N2 C8 S1 123.6(2) . . ?
N2 C8 N1 113.3(2) . . ?
C10 C9 N2 123.1(2) . . ?
C14 C9 N2 117.1(2) . . ?
C14 C9 C10 119.6(3) . . ?
C9 C10 H10 120.1 . . ?
C11 C10 C9 119.9(3) . . ?
C11 C10 H10 120.1 . . ?
C10 C11 H11 119.8 . . ?
C10 C11 C12 120.4(3) . . ?
C12 C11 H11 119.8 . . ?
C11 C12 C15 120.7(3) . . ?
C13 C12 C11 119.3(3) . . ?
C13 C12 C15 120.0(3) . . ?
C12 C13 H13 119.8 . . ?
C14 C13 C12 120.4(3) . . ?
C14 C13 H13 119.8 . . ?
C9 C14 H14 119.8 . . ?
C13 C14 C9 120.3(3) . . ?
C13 C14 H14 119.8 . . ?
F4 C15 F5 106.1(5) . . ?
F4 C15 F6 104.7(4) . . ?
F4 C15 C12 114.3(3) . . ?
F5 C15 F6 103.1(4) . . ?
F5 C15 C12 114.2(3) . . ?
F6 C15 C12 113.2(3) . . ?

loop_
_geom_bond_atom_site_label_1
_geom_bond_atom_site_label_2
_geom_bond_distance
_geom_bond_site_symmetry_2
_geom_bond_publ_flag
S1 C8 1.685(3) . ?
F1 C1 1.309(4) . ?
F2 C1 1.310(4) . ?
F3 C1 1.316(4) . ?
F4 C15 1.249(5) . ?
F5 C15 1.279(5) . ?
F6 C15 1.282(5) . ?
N1 H1 0.8600 . ?
N1 C5 1.422(3) . ?
N1 C8 1.350(3) . ?
N2 H2 0.8600 . ?
N2 C8 1.345(3) . ?
N2 C9 1.420(3) . ?
C1 C2 1.494(4) . ?
C2 C3 1.381(4) . ?
C2 C7 1.376(4) . ?
C3 H3 0.9300 . ?
C3 C4 1.383(4) . ?
C4 H4 0.9300 . ?
C4 C5 1.390(4) . ?
C5 C6 1.370(4) . ?
C6 H6 0.9300 . ?
C6 C7 1.375(4) . ?
C7 H7 0.9300 . ?
C9 C10 1.380(4) . ?
C9 C14 1.379(4) . ?
C10 H10 0.9300 . ?
C10 C11 1.379(4) . ?
C11 H11 0.9300 . ?
C11 C12 1.382(4) . ?
C12 C13 1.378(4) . ?
C12 C15 1.491(4) . ?
C13 H13 0.9300 . ?
C13 C14 1.373(4) . ?
C14 H14 0.9300 . ?

loop_
_geom_torsion_atom_site_label_1
_geom_torsion_atom_site_label_2
_geom_torsion_atom_site_label_3
_geom_torsion_atom_site_label_4
_geom_torsion
_geom_torsion_site_symmetry_1
_geom_torsion_site_symmetry_2
_geom_torsion_site_symmetry_3
_geom_torsion_site_symmetry_4
_geom_torsion_publ_flag
F1 C1 C2 C3 -179.0(3) . . . . ?
F1 C1 C2 C7 1.1(5) . . . . ?
F2 C1 C2 C3 -58.0(4) . . . . ?
F2 C1 C2 C7 122.1(4) . . . . ?
F3 C1 C2 C3 59.7(4) . . . . ?
F3 C1 C2 C7 -120.2(4) . . . . ?
N1 C5 C6 C7 176.9(3) . . . . ?
N2 C9 C10 C11 176.5(3) . . . . ?
N2 C9 C14 C13 -176.8(3) . . . . ?
C1 C2 C3 C4 179.5(3) . . . . ?
C1 C2 C7 C6 -179.4(3) . . . . ?
C2 C3 C4 C5 0.7(5) . . . . ?
C3 C2 C7 C6 0.7(5) . . . . ?
C3 C4 C5 N1 -176.6(3) . . . . ?
C3 C4 C5 C6 -0.9(4) . . . . ?
C4 C5 C6 C7 1.0(5) . . . . ?
C5 N1 C8 S1 1.5(4) . . . . ?
C5 N1 C8 N2 -176.2(3) . . . . ?
C5 C6 C7 C2 -1.0(5) . . . . ?
C7 C2 C3 C4 -0.6(5) . . . . ?
C8 N1 C5 C4 -55.0(4) . . . . ?
C8 N1 C5 C6 129.2(3) . . . . ?
C8 N2 C9 C10 53.0(4) . . . . ?
C8 N2 C9 C14 -131.2(3) . . . . ?
C9 N2 C8 S1 -2.9(4) . . . . ?
C9 N2 C8 N1 174.9(3) . . . . ?
C9 C10 C11 C12 -0.4(5) . . . . ?
C10 C9 C14 C13 -0.9(5) . . . . ?
C10 C11 C12 C13 0.0(5) . . . . ?
C10 C11 C12 C15 -178.9(3) . . . . ?
C11 C12 C13 C14 0.0(5) . . . . ?
C11 C12 C15 F4 -38.5(6) . . . . ?
C11 C12 C15 F5 -161.0(4) . . . . ?
C11 C12 C15 F6 81.3(5) . . . . ?
C12 C13 C14 C9 0.5(5) . . . . ?
C13 C12 C15 F4 142.6(5) . . . . ?
C13 C12 C15 F5 20.1(6) . . . . ?
C13 C12 C15 F6 -97.5(5) . . . . ?
C14 C9 C10 C11 0.8(5) . . . . ?
C15 C12 C13 C14 178.9(3) . . . . ?
